data_2211134
loop_
_publ_author_name
'Fang Xu'
'Zi-Wei Gao'
'Ling-Xiang Gao'
'Jin-Ling Li'

_publ_section_title Bis(\h^5^-methylcyclopentadienyl)(salicylato-\k^2^<i>O</i>,<i>O</i>')titanium(IV)
_journal_coeditor_code NG2113
_journal_issue 11
_journal_name_full 'Acta Crystallographica Section E'
_journal_page_first m2811
_journal_page_last m2812
_journal_paper_doi 10.1107/S1600536806039675
_journal_volume 62
_journal_year 2006
_chemical_formula_iupac '[Ti (C6 H7)2 (C7 H4 O2)]'
_chemical_formula_moiety 'C19 H18 O3 Ti'
_chemical_formula_sum 'C19 H18 O3 Ti'
_chemical_formula_weight 342.23
_chemical_melting_point 427.65
_chemical_name_common 'salicylato dimethyltitanocene'
_chemical_name_systematic
;
Bis(\h^5^-methylcyclopentadienyl)(salicylato-\k^2^O,O')titanium(IV)
;
_space_group_IT_number 61
_symmetry_cell_setting orthorhombic
_symmetry_space_group_name_Hall '-P 2ac 2ab'
_symmetry_space_group_name_H-M 'P b c a'
_atom_sites_solution_hydrogens geom
_atom_sites_solution_primary direct
_atom_sites_solution_secondary difmap
_audit_creation_method SHELXL97
_cell_angle_alpha 90.00
_cell_angle_beta 90.00
_cell_angle_gamma 90.00
_cell_formula_units_Z 8
_cell_length_a 15.768(9)
_cell_length_b 12.437(7)
_cell_length_c 15.877(9)
_cell_measurement_reflns_used 2747
_cell_measurement_temperature 298(2)
_cell_measurement_theta_max 25.01
_cell_measurement_theta_min 2.45
_cell_volume 3114(3)
_computing_cell_refinement 'SAINT (Bruker, 2004)'
_computing_data_collection 'SMART (Bruker, 2004)'
_computing_data_reduction SAINT
_computing_molecular_graphics 'SHELXTL (Sheldrick, 1997b)'
_computing_publication_material SHELXTL
_computing_structure_refinement 'SHELXL97 (Sheldrick, 1997a)'
_computing_structure_solution 'SHELXS97 (Sheldrick, 1997a)'
_diffrn_ambient_temperature 298(2)
_diffrn_measured_fraction_theta_full 1.000
_diffrn_measured_fraction_theta_max 1.000
_diffrn_measurement_device_type 'Bruker APEX CCD area-detector'
_diffrn_measurement_method '\f and \w'
_diffrn_radiation_monochromator graphite
_diffrn_radiation_source 'fine-focus sealed tube'
_diffrn_radiation_type MoK\a
_diffrn_radiation_wavelength 0.71073
_diffrn_reflns_av_R_equivalents 0.0994
_diffrn_reflns_av_sigmaI/netI 0.0725
_diffrn_reflns_limit_h_max 18
_diffrn_reflns_limit_h_min -17
_diffrn_reflns_limit_k_max 14
_diffrn_reflns_limit_k_min -11
_diffrn_reflns_limit_l_max 18
_diffrn_reflns_limit_l_min -15
_diffrn_reflns_number 15353
_diffrn_reflns_theta_full 25.01
_diffrn_reflns_theta_max 25.01
_diffrn_reflns_theta_min 2.45
_diffrn_standards_decay_% 0
_diffrn_standards_interval_count 100
_diffrn_standards_number 0
_exptl_absorpt_coefficient_mu 0.562
_exptl_absorpt_correction_T_max 0.9105
_exptl_absorpt_correction_T_min 0.7703
_exptl_absorpt_correction_type multi-scan
_exptl_absorpt_process_details '(SADABS; Bruker, 2004)'
_exptl_crystal_colour 'dark red'
_exptl_crystal_density_diffrn 1.460
_exptl_crystal_density_method 'not measured'
_exptl_crystal_description plate
_exptl_crystal_F_000 1424
_exptl_crystal_size_max 0.49
_exptl_crystal_size_mid 0.46
_exptl_crystal_size_min 0.17
_refine_diff_density_max 0.378
_refine_diff_density_min -0.460
_refine_ls_extinction_method none
_refine_ls_goodness_of_fit_ref 1.031
_refine_ls_hydrogen_treatment constr
_refine_ls_matrix_type full
_refine_ls_number_parameters 209
_refine_ls_number_reflns 2747
_refine_ls_number_restraints 0
_refine_ls_restrained_S_all 1.031
_refine_ls_R_factor_all 0.1185
_refine_ls_R_factor_gt 0.0503
_refine_ls_shift/su_max 0.000
_refine_ls_shift/su_mean 0.000
_refine_ls_structure_factor_coef Fsqd
_refine_ls_weighting_details 'calc w = 1/[\s^2^(Fo^2^)+(0.0654P)^2^+2.9187P] where P=(Fo^2^+2Fc^2^)/3'
_refine_ls_weighting_scheme calc
_refine_ls_wR_factor_gt 0.1195
_refine_ls_wR_factor_ref 0.1604
_reflns_number_gt 1507
_reflns_number_total 2747
_reflns_threshold_expression I>2\s(I)
_cod_data_source_file ng2113.cif
_cod_data_source_block I
_cod_original_cell_volume 3113(3)
_cod_database_code 2211134
_cod_database_fobs_code 2211134

loop_
_symmetry_equiv_pos_as_xyz
'x, y, z'
'-x+1/2, -y, z+1/2'
'-x, y+1/2, -z+1/2'
'x+1/2, -y+1/2, -z'
'-x, -y, -z'
'x-1/2, y, -z-1/2'
'x, -y-1/2, z-1/2'
'-x-1/2, y-1/2, z'

loop_
_atom_site_type_symbol
_atom_site_label
_atom_site_fract_x
_atom_site_fract_y
_atom_site_fract_z
_atom_site_U_iso_or_equiv
_atom_site_adp_type
_atom_site_calc_flag
_atom_site_refinement_flags
_atom_site_occupancy
Ti Ti1 0.25584(5) 0.82278(6) 0.49136(4) 0.0304(3) Uani d . 1
O O1 0.17303(19) 0.7062(2) 0.49507(19) 0.0403(8) Uani d . 1
O O2 0.0655(2) 0.6029(3) 0.4578(3) 0.0608(11) Uani d . 1
O O3 0.17370(19) 0.9048(2) 0.42950(18) 0.0352(8) Uani d . 1
C C1 0.1091(3) 0.6832(4) 0.4465(3) 0.0382(12) Uani d . 1
C C2 0.0893(3) 0.7579(4) 0.3760(3) 0.0354(11) Uani d . 1
C C3 0.1225(3) 0.8630(4) 0.3706(3) 0.0333(11) Uani d . 1
C C4 0.0983(3) 0.9272(4) 0.3023(3) 0.0438(12) Uani d . 1
H H4 0.1179 0.9976 0.2988 0.053 Uiso calc R 1
C C5 0.0460(3) 0.8879(5) 0.2404(3) 0.0534(14) Uani d . 1
H H5 0.0317 0.9317 0.1951 0.064 Uiso calc R 1
C C6 0.0144(3) 0.7847(5) 0.2442(3) 0.0514(14) Uani d . 1
H H6 -0.0207 0.7584 0.2019 0.062 Uiso calc R 1
C C7 0.0357(3) 0.7218(4) 0.3116(3) 0.0479(13) Uani d . 1
H H7 0.0138 0.6525 0.3147 0.058 Uiso calc R 1
C C8 0.3358(3) 0.8513(4) 0.3630(3) 0.0391(12) Uani d . 1
C C9 0.3012(3) 0.7469(4) 0.3587(3) 0.0422(12) Uani d . 1
H H9 0.2613 0.7233 0.3197 0.051 Uiso calc R 1
C C10 0.3371(3) 0.6846(4) 0.4233(3) 0.0443(12) Uani d . 1
H H10 0.3257 0.6126 0.4342 0.053 Uiso calc R 1
C C11 0.3929(3) 0.7499(4) 0.4682(3) 0.0431(12) Uani d . 1
H H11 0.4255 0.7290 0.5141 0.052 Uiso calc R 1
C C12 0.3909(3) 0.8537(4) 0.4314(3) 0.0396(12) Uani d . 1
H H12 0.4214 0.9133 0.4498 0.048 Uiso calc R 1
C C13 0.3188(3) 0.9417(4) 0.3034(3) 0.0614(16) Uani d . 1
H H13A 0.2787 0.9188 0.2617 0.092 Uiso calc R 1
H H13B 0.3707 0.9625 0.2764 0.092 Uiso calc R 1
H H13C 0.2961 1.0018 0.3340 0.092 Uiso calc R 1
C C14 0.1848(3) 0.9167(4) 0.6047(3) 0.0446(13) Uani d . 1
C C15 0.2130(4) 0.8191(4) 0.6362(3) 0.0512(14) Uani d . 1
H H15 0.1784 0.7643 0.6564 0.061 Uiso calc R 1
C C16 0.3017(4) 0.8160(5) 0.6327(3) 0.0558(15) Uani d . 1
H H16 0.3358 0.7588 0.6495 0.067 Uiso calc R 1
C C17 0.3299(3) 0.9126(5) 0.6000(3) 0.0520(15) Uani d . 1
H H17 0.3862 0.9324 0.5915 0.062 Uiso calc R 1
C C18 0.2589(4) 0.9747(4) 0.5822(3) 0.0492(13) Uani d . 1
H H18 0.2598 1.0434 0.5591 0.059 Uiso calc R 1
C C19 0.0958(4) 0.9530(6) 0.5959(4) 0.081(2) Uani d . 1
H H19A 0.0948 1.0239 0.5720 0.121 Uiso calc R 1
H H19B 0.0693 0.9544 0.6503 0.121 Uiso calc R 1
H H19C 0.0657 0.9044 0.5597 0.121 Uiso calc R 1

loop_
_atom_site_aniso_label
_atom_site_aniso_U_11
_atom_site_aniso_U_22
_atom_site_aniso_U_33
_atom_site_aniso_U_12
_atom_site_aniso_U_13
_atom_site_aniso_U_23
Ti1 0.0336(5) 0.0303(5) 0.0272(5) -0.0021(4) 0.0013(3) 0.0016(3)
O1 0.0382(19) 0.0382(19) 0.045(2) -0.0059(14) -0.0001(15) 0.0078(15)
O2 0.055(2) 0.041(2) 0.087(3) -0.019(2) 0.001(2) 0.010(2)
O3 0.0436(19) 0.0296(17) 0.0323(17) -0.0010(14) 0.0003(14) -0.0028(14)
C1 0.031(3) 0.034(3) 0.049(3) 0.003(2) 0.009(2) -0.006(2)
C2 0.027(2) 0.042(3) 0.037(3) 0.004(2) 0.0051(19) -0.004(2)
C3 0.030(3) 0.037(3) 0.032(3) 0.000(2) 0.002(2) -0.003(2)
C4 0.043(3) 0.042(3) 0.047(3) 0.003(2) -0.003(2) 0.004(2)
C5 0.046(3) 0.068(4) 0.046(3) 0.010(3) -0.012(2) 0.005(3)
C6 0.039(3) 0.065(4) 0.051(3) 0.001(3) -0.016(2) -0.008(3)
C7 0.035(3) 0.051(3) 0.058(4) -0.004(2) 0.002(2) -0.013(3)
C8 0.039(3) 0.049(3) 0.029(3) 0.005(2) 0.011(2) 0.001(2)
C9 0.039(3) 0.054(3) 0.034(3) -0.003(3) 0.006(2) -0.014(2)
C10 0.044(3) 0.035(3) 0.054(3) 0.002(2) 0.010(2) -0.003(3)
C11 0.037(3) 0.047(3) 0.045(3) 0.009(3) 0.005(2) 0.005(3)
C12 0.033(3) 0.046(3) 0.041(3) -0.006(2) 0.006(2) -0.001(2)
C13 0.059(4) 0.070(4) 0.055(4) 0.002(3) 0.012(3) 0.024(3)
C14 0.052(3) 0.058(4) 0.025(3) 0.009(3) 0.007(2) -0.010(2)
C15 0.069(4) 0.060(4) 0.025(3) -0.009(3) 0.012(2) 0.003(3)
C16 0.065(4) 0.074(4) 0.028(3) 0.012(3) -0.008(2) 0.001(3)
C17 0.052(3) 0.079(4) 0.026(3) -0.014(3) -0.004(2) -0.014(3)
C18 0.076(4) 0.042(3) 0.029(3) -0.008(3) 0.001(3) -0.010(2)
C19 0.068(4) 0.122(6) 0.053(4) 0.027(4) 0.014(3) -0.016(4)

loop_
_atom_type_symbol
_atom_type_description
_atom_type_scat_dispersion_real
_atom_type_scat_dispersion_imag
_atom_type_scat_source
C C 0.0033 0.0016 'International Tables Vol C Tables 4.2.6.8 and 6.1.1.4'
H H 0.0000 0.0000 'International Tables Vol C Tables 4.2.6.8 and 6.1.1.4'
Ti Ti 0.2776 0.4457 'International Tables Vol C Tables 4.2.6.8 and 6.1.1.4'
O O 0.0106 0.0060 'International Tables Vol C Tables 4.2.6.8 and 6.1.1.4'

loop_
_geom_angle_atom_site_label_1
_geom_angle_atom_site_label_2
_geom_angle_atom_site_label_3
_geom_angle
_geom_angle_publ_flag
O3 Ti1 O1 87.66(13) yes
O3 Ti1 C16 135.46(17) ?
O1 Ti1 C16 98.61(18) ?
O3 Ti1 C17 117.12(18) ?
O1 Ti1 C17 131.26(16) ?
C16 Ti1 C17 34.03(17) ?
O3 Ti1 C12 108.38(15) ?
O1 Ti1 C12 137.34(15) ?
C16 Ti1 C12 96.46(19) ?
C17 Ti1 C12 76.80(18) ?
O3 Ti1 C11 137.61(15) ?
O1 Ti1 C11 109.26(16) ?
C16 Ti1 C11 81.63(19) ?
C17 Ti1 C11 81.00(19) ?
C12 Ti1 C11 34.84(16) ?
O3 Ti1 C18 84.34(16) ?
O1 Ti1 C18 125.85(16) ?
C16 Ti1 C18 56.32(19) ?
C17 Ti1 C18 34.10(17) ?
C12 Ti1 C18 95.55(18) ?
C11 Ti1 C18 112.31(19) ?
O3 Ti1 C15 108.11(17) ?
O1 Ti1 C15 76.60(16) ?
C16 Ti1 C15 34.25(18) ?
C17 Ti1 C15 56.52(19) ?
C12 Ti1 C15 130.04(18) ?
C11 Ti1 C15 113.47(18) ?
C18 Ti1 C15 55.88(18) ?
O3 Ti1 C10 120.70(16) ?
O1 Ti1 C10 80.73(16) ?
C16 Ti1 C10 103.81(19) ?
C17 Ti1 C10 113.74(19) ?
C12 Ti1 C10 56.93(17) ?
C11 Ti1 C10 33.92(16) ?
C18 Ti1 C10 146.21(19) ?
C15 Ti1 C10 124.65(19) ?
O3 Ti1 C9 87.78(15) ?
O1 Ti1 C9 86.24(15) ?
C16 Ti1 C9 136.41(19) ?
C17 Ti1 C9 132.39(17) ?
C12 Ti1 C9 56.34(16) ?
C11 Ti1 C9 56.34(16) ?
C18 Ti1 C9 146.41(18) ?
C15 Ti1 C9 155.81(19) ?
C10 Ti1 C9 33.91(16) ?
O3 Ti1 C14 79.16(15) ?
O1 Ti1 C14 91.52(16) ?
C16 Ti1 C14 56.76(18) ?
C17 Ti1 C14 57.18(18) ?
C12 Ti1 C14 129.63(17) ?
C11 Ti1 C14 136.16(17) ?
C18 Ti1 C14 34.39(16) ?
C15 Ti1 C14 33.42(16) ?
C10 Ti1 C14 157.99(18) ?
C9 Ti1 C14 166.83(17) ?
O3 Ti1 C8 80.96(14) ?
O1 Ti1 C8 118.85(15) ?
C16 Ti1 C8 130.20(19) ?
C17 Ti1 C8 106.69(18) ?
C12 Ti1 C8 33.75(15) ?
C11 Ti1 C8 56.72(16) ?
C18 Ti1 C8 112.53(18) ?
C15 Ti1 C8 163.02(18) ?
C10 Ti1 C8 56.52(17) ?
C9 Ti1 C8 33.89(15) ?
C14 Ti1 C8 142.73(18) ?
C1 O1 Ti1 131.5(3) yes
C3 O3 Ti1 123.9(3) yes
O2 C1 O1 121.7(5) ?
O2 C1 C2 120.1(5) ?
O1 C1 C2 118.2(4) ?
C7 C2 C3 118.4(4) ?
C7 C2 C1 118.5(4) ?
C3 C2 C1 123.1(4) ?
O3 C3 C4 118.9(4) ?
O3 C3 C2 122.7(4) ?
C4 C3 C2 118.3(4) ?
C5 C4 C3 121.0(5) ?
C5 C4 H4 119.5 ?
C3 C4 H4 119.5 ?
C4 C5 C6 121.2(5) ?
C4 C5 H5 119.4 ?
C6 C5 H5 119.4 ?
C7 C6 C5 118.6(5) ?
C7 C6 H6 120.7 ?
C5 C6 H6 120.7 ?
C6 C7 C2 122.5(5) ?
C6 C7 H7 118.8 ?
C2 C7 H7 118.8 ?
C12 C8 C9 107.4(4) ?
C12 C8 C13 126.2(5) ?
C9 C8 C13 126.3(5) ?
C12 C8 Ti1 70.8(2) ?
C9 C8 Ti1 72.8(3) ?
C13 C8 Ti1 123.3(3) ?
C10 C9 C8 108.5(4) ?
C10 C9 Ti1 72.4(3) ?
C8 C9 Ti1 73.3(3) ?
C10 C9 H9 125.8 ?
C8 C9 H9 125.8 ?
Ti1 C9 H9 120.2 ?
C11 C10 C9 107.9(4) ?
C11 C10 Ti1 71.9(3) ?
C9 C10 Ti1 73.7(3) ?
C11 C10 H10 126.1 ?
C9 C10 H10 126.1 ?
Ti1 C10 H10 120.2 ?
C10 C11 C12 107.8(4) ?
C10 C11 Ti1 74.2(3) ?
C12 C11 Ti1 72.3(3) ?
C10 C11 H11 126.1 ?
C12 C11 H11 126.1 ?
Ti1 C11 H11 119.3 ?
C8 C12 C11 108.4(4) ?
C8 C12 Ti1 75.4(3) ?
C11 C12 Ti1 72.9(3) ?
C8 C12 H12 125.8 ?
C11 C12 H12 125.8 ?
Ti1 C12 H12 117.9 ?
C8 C13 H13A 109.5 ?
C8 C13 H13B 109.5 ?
H13A C13 H13B 109.5 ?
C8 C13 H13C 109.5 ?
H13A C13 H13C 109.5 ?
H13B C13 H13C 109.5 ?
C15 C14 C18 105.8(5) ?
C15 C14 C19 127.3(5) ?
C18 C14 C19 126.9(5) ?
C15 C14 Ti1 72.4(3) ?
C18 C14 Ti1 71.1(3) ?
C19 C14 Ti1 121.0(3) ?
C14 C15 C16 109.3(5) ?
C14 C15 Ti1 74.2(3) ?
C16 C15 Ti1 71.4(3) ?
C14 C15 H15 125.4 ?
C16 C15 H15 125.4 ?
Ti1 C15 H15 120.7 ?
C17 C16 C15 108.2(5) ?
C17 C16 Ti1 73.2(3) ?
C15 C16 Ti1 74.4(3) ?
C17 C16 H16 125.9 ?
C15 C16 H16 125.9 ?
Ti1 C16 H16 118.5 ?
C16 C17 C18 107.5(5) ?
C16 C17 Ti1 72.8(3) ?
C18 C17 Ti1 73.5(3) ?
C16 C17 H17 126.3 ?
C18 C17 H17 126.3 ?
Ti1 C17 H17 119.4 ?
C17 C18 C14 109.2(5) ?
C17 C18 Ti1 72.4(3) ?
C14 C18 Ti1 74.5(3) ?
C17 C18 H18 125.4 ?
C14 C18 H18 125.4 ?
Ti1 C18 H18 119.5 ?
C14 C19 H19A 109.5 ?
C14 C19 H19B 109.5 ?
H19A C19 H19B 109.5 ?
C14 C19 H19C 109.5 ?
H19A C19 H19C 109.5 ?
H19B C19 H19C 109.5 ?

loop_
_geom_bond_atom_site_label_1
_geom_bond_atom_site_label_2
_geom_bond_distance
_geom_bond_publ_flag
Ti1 O3 1.919(3) yes
Ti1 O1 1.952(3) yes
Ti1 C16 2.359(5) yes
Ti1 C17 2.364(5) yes
Ti1 C12 2.365(5) yes
Ti1 C11 2.372(5) yes
Ti1 C18 2.377(5) yes
Ti1 C15 2.397(5) yes
Ti1 C10 2.400(5) yes
Ti1 C9 2.416(4) yes
Ti1 C14 2.420(4) yes
Ti1 C8 2.423(4) yes
O1 C1 1.301(5) ?
O2 C1 1.226(5) ?
O3 C3 1.340(5) ?
C1 C2 1.487(6) ?
C2 C7 1.401(6) ?
C2 C3 1.412(6) ?
C3 C4 1.400(6) ?
C4 C5 1.372(7) ?
C4 H4 0.9300 ?
C5 C6 1.379(7) ?
C5 H5 0.9300 ?
C6 C7 1.367(7) ?
C6 H6 0.9300 ?
C7 H7 0.9300 ?
C8 C12 1.391(6) ?
C8 C9 1.410(6) ?
C8 C13 1.493(6) ?
C9 C10 1.405(7) ?
C9 H9 0.9300 ?
C10 C11 1.392(7) ?
C10 H10 0.9300 ?
C11 C12 1.418(6) ?
C11 H11 0.9300 ?
C12 H12 0.9300 ?
C13 H13A 0.9600 ?
C13 H13B 0.9600 ?
C13 H13C 0.9600 ?
C14 C15 1.385(7) ?
C14 C18 1.419(7) ?
C14 C19 1.481(7) ?
C15 C16 1.401(7) ?
C15 H15 0.9300 ?
C16 C17 1.382(7) ?
C16 H16 0.9300 ?
C17 C18 1.390(7) ?
C17 H17 0.9300 ?
C18 H18 0.9300 ?
C19 H19A 0.9600 ?
C19 H19B 0.9600 ?
C19 H19C 0.9600 ?
